data_9000863
loop_
_publ_author_name
'Treiman, A. H.'
'Peacor, D. R.'

_publ_section_title
;
 The crystal structure of lawsonbauerite, (Mn,Mg)9Zn4(SO4)2(OH)22.8H2O,
 and its relation to mooreite
;
_journal_name_full 'American Mineralogist'
_journal_page_first 1029
_journal_page_last 1034
_journal_volume 67
_journal_year 1982
_chemical_formula_sum 'H30 Mg2.81 Mn6.19 O38 S2 Zn4'
_chemical_name_mineral Lawsonbauerite
_space_group_IT_number 14
_symmetry_space_group_name_Hall '-P 2ybc'
_symmetry_space_group_name_H-M 'P 1 21/c 1'
_cell_angle_alpha 90
_cell_angle_beta 95.21
_cell_angle_gamma 90
_cell_formula_units_Z 2
_cell_length_a 10.50
_cell_length_b 9.64
_cell_length_c 16.41
_cell_volume 1654.158
_database_code_amcsd 0000882
_exptl_crystal_density_diffrn 2.755
_cod_original_formula_sum '(Mn6.19 Mg2.81) Zn4 (O38 S2) H30'
_cod_database_code 9000863

loop_
_space_group_symop_operation_xyz
x,y,z
x,1/2-y,1/2+z
-x,1/2+y,1/2-z
-x,-y,-z

loop_
_atom_site_label
_atom_site_fract_x
_atom_site_fract_y
_atom_site_fract_z
_atom_site_occupancy
_atom_site_U_iso_or_equiv
_atom_site_type_symbol
_atom_site_attached_hydrogens
Mn1 0.00000 0.00000 0.00000 0.71000 0.01697 Mn 0
Mn2 0.15510 0.33400 0.99990 0.62000 0.01811 Mn 0
Mn3 0.01230 0.16760 0.16880 0.68000 0.01773 Mn 0
Mn4 0.00250 0.49980 0.16720 0.70000 0.01710 Mn 0
Mn5 0.50210 0.45820 0.30060 0.74000 0.01722 Mn 0
Mg1 0.00000 0.00000 0.00000 0.29000 0.01697 Mg 0
Mg2 0.15510 0.33400 0.99990 0.38000 0.01811 Mg 0
Mg3 0.01230 0.16760 0.16880 0.32000 0.01773 Mg 0
Mg4 0.00250 0.49980 0.16720 0.30000 0.01710 Mg 0
Mg5 0.50210 0.45820 0.30060 0.26000 0.01722 Mg 0
Zn1 0.18280 0.33550 0.34660 1.00000 0.01760 Zn 0
Zn2 0.83720 0.33290 0.32370 1.00000 0.01849 Zn 0
O-H1 0.10600 0.16020 0.06110 1.00000 0.02381 O 1
O-H2 0.10290 0.50770 0.06130 1.00000 0.02672 O 1
O-H3 0.11820 0.00370 0.23030 1.00000 0.02166 O 1
O-H4 0.12700 0.33510 0.22900 1.00000 0.02406 O 1
O-H5 0.11640 0.50670 0.39510 1.00000 0.02267 O 1
O-H6 0.12900 0.15940 0.39650 1.00000 0.01912 O 1
O-H7 0.91360 0.33140 0.10800 1.00000 0.02026 O 1
O-H8 0.89640 0.16460 0.26900 1.00000 0.02356 O 1
O-H9 0.89430 0.33210 0.44040 1.00000 0.02128 O 1
O-H10 0.37140 0.32690 0.35360 1.00000 0.02406 O 1
O-H11 0.64810 0.30830 0.30700 1.00000 0.02064 O 1
O-H12 0.38950 0.39660 0.17330 1.00000 0.03217 O 1
O-H13 0.62500 0.12840 0.19390 1.00000 0.03584 O 1
O-H14 0.39500 0.04190 0.08250 1.00000 0.03116 O 1
O-H15 0.38500 0.07230 0.28700 1.00000 0.02736 O 1
S 0.59730 0.31480 0.01380 1.00000 0.02001 S 0
O16 0.62500 0.12600 0.43500 1.00000 0.03052 O 0
O17 0.66560 0.18040 0.02400 1.00000 0.02723 O 0
O18 0.64530 0.40740 0.01830 1.00000 0.03318 O 0
O19 0.45860 0.28880 0.01640 1.00000 0.02837 O 0

loop_
_cod_changelog_entry_id
_cod_changelog_entry_author
_cod_changelog_entry_date
_cod_changelog_entry_text
1
;cod-tools version 3.8.0
Id: cif_guess_AMCSD_atom_types 9574 2023-05-10 09:00:05Z saulius
;
2023-05-10T18:46:50+03:00
;Derived atom types and hydrogen counts
from atom names that follow the AMCSD naming convention
(Wat == water, O-H == hydroxyl).
;

loop_
_cod_related_entry_id
_cod_related_entry_database
_cod_related_entry_code
1 AMCSD 0000882
